data_7211283
loop_
_publ_author_name
'Konarev, Dmitri V.'
'Kuzmin, Alexey V.'
'Simonov, Sergey V.'
'Yudanova, Evgeniya I.'
'Khasanov, Salavat S.'
'Saito, Gunzi'
'Lyubovskaya, Rimma N.'

_publ_section_title
;
 Experimental observation of C60 LUMO splitting in the C60(2-) dianions
 due to the Jahn-Teller effect. Comparison with the C60(&#x02D9;-) radical
 anions.
;
_journal_issue 23
_journal_name_full 'Physical chemistry chemical physics : PCCP'
_journal_page_first 9136
_journal_page_last 9144
_journal_paper_doi 10.1039/c3cp44359k
_journal_volume 15
_journal_year 2013
_chemical_formula_moiety ' C60, 2(C36 H30 N P2), 2(C6 H4 Cl2)'
_chemical_formula_sum 'C144 H68 Cl4 N2 P4'
_chemical_formula_weight 2091.68
_chemical_name_systematic
;
?
;
_space_group_IT_number 14
_symmetry_cell_setting monoclinic
_symmetry_space_group_name_Hall '-P 2ybc'
_symmetry_space_group_name_H-M 'P 1 21/c 1'
_atom_sites_solution_hydrogens geom
_atom_sites_solution_primary direct
_atom_sites_solution_secondary difmap
_audit_creation_method SHELXL-97
_cell_angle_alpha 90.00
_cell_angle_beta 99.424(3)
_cell_angle_gamma 90.00
_cell_formula_units_Z 2
_cell_length_a 11.9324(4)
_cell_length_b 23.1418(8)
_cell_length_c 17.7613(6)
_cell_measurement_reflns_used 27536
_cell_measurement_temperature 100(2)
_cell_measurement_theta_max 32.4696
_cell_measurement_theta_min 1.7265
_cell_volume 4838.4(3)
_computing_cell_refinement
;
CrysAlisPro, Agilent Technologies,
Version 1.171.35.11 (release 16-05-2011 CrysAlis171 .NET)
(compiled May 16 2011,17:55:39)
;
_computing_data_collection
;
CrysAlisPro, Agilent Technologies,
Version 1.171.35.11 (release 16-05-2011 CrysAlis171 .NET)
(compiled May 16 2011,17:55:39)
;
_computing_data_reduction
;
CrysAlisPro, Agilent Technologies,
Version 1.171.35.11 (release 16-05-2011 CrysAlis171 .NET)
(compiled May 16 2011,17:55:39)
;
_computing_structure_refinement 'SHELXL-97 (Sheldrick, 2008)'
_computing_structure_solution 'Superflip (Palatinus & Chapuis, 2007)'
_diffrn_ambient_temperature 100(2)
_diffrn_detector_area_resol_mean 10.4752
_diffrn_measured_fraction_theta_full 0.999
_diffrn_measured_fraction_theta_max 0.942
_diffrn_measurement_device_type 'Xcalibur, Ruby, Gemini'
_diffrn_measurement_method \w-scans
_diffrn_radiation_monochromator graphite
_diffrn_radiation_source 'Enhance (Mo) X-ray Source'
_diffrn_radiation_type MoK\a
_diffrn_radiation_wavelength 0.71073
_diffrn_reflns_av_R_equivalents 0.0363
_diffrn_reflns_av_sigmaI/netI 0.0284
_diffrn_reflns_limit_h_max 17
_diffrn_reflns_limit_h_min -17
_diffrn_reflns_limit_k_max 34
_diffrn_reflns_limit_k_min -34
_diffrn_reflns_limit_l_max 26
_diffrn_reflns_limit_l_min -26
_diffrn_reflns_number 74532
_diffrn_reflns_theta_full 26.00
_diffrn_reflns_theta_max 32.54
_diffrn_reflns_theta_min 1.73
_diffrn_standards_decay_% 0
_exptl_absorpt_coefficient_mu 0.252
_exptl_absorpt_correction_T_max 1.00000
_exptl_absorpt_correction_T_min 0.90450
_exptl_absorpt_correction_type multi-scan
_exptl_absorpt_process_details
;
CrysAlisPro, Agilent Technologies,
Version 1.171.35.11 (release 16-05-2011 CrysAlis171 .NET)
(compiled May 16 2011,17:55:39)
Empirical absorption correction using spherical harmonics,
implemented in SCALE3 ABSPACK scaling algorithm.
;
_exptl_crystal_colour black
_exptl_crystal_density_diffrn 1.436
_exptl_crystal_density_method 'not measured'
_exptl_crystal_description plate
_exptl_crystal_F_000 2148
_exptl_crystal_size_max 0.54
_exptl_crystal_size_mid 0.48
_exptl_crystal_size_min 0.08
_refine_diff_density_max 0.499
_refine_diff_density_min -0.613
_refine_diff_density_rms 0.060
_refine_ls_extinction_method none
_refine_ls_goodness_of_fit_ref 1.049
_refine_ls_hydrogen_treatment constr
_refine_ls_matrix_type full
_refine_ls_number_parameters 878
_refine_ls_number_reflns 16545
_refine_ls_number_restraints 322
_refine_ls_restrained_S_all 1.047
_refine_ls_R_factor_all 0.0602
_refine_ls_R_factor_gt 0.0489
_refine_ls_shift/su_max 0.008
_refine_ls_shift/su_mean 0.000
_refine_ls_structure_factor_coef Fsqd
_refine_ls_weighting_details 'calc w=1/[\s^2^(Fo^2^)+(0.0519P)^2^+2.6890P] where P=(Fo^2^+2Fc^2^)/3'
_refine_ls_weighting_scheme calc
_refine_ls_wR_factor_gt 0.1135
_refine_ls_wR_factor_ref 0.1192
_reflns_number_gt 14193
_reflns_number_total 16545
_reflns_threshold_expression >2\s(I)
_cod_data_source_file c3cp44359k.txt
_cod_data_source_block PPN2_C60_DCB2_100K
_cod_original_sg_symbol_Hall -P2ybc
_cod_original_sg_symbol_H-M P21/c
_cod_database_code 7211283

loop_
_symmetry_equiv_pos_as_xyz
'x, y, z'
'-x, y+1/2, -z+1/2'
'-x, -y, -z'
'x, -y-1/2, z-1/2'

loop_
_atom_site_label
_atom_site_type_symbol
_atom_site_fract_x
_atom_site_fract_y
_atom_site_fract_z
_atom_site_U_iso_or_equiv
_atom_site_adp_type
_atom_site_occupancy
_atom_site_symmetry_multiplicity
_atom_site_calc_flag
_atom_site_refinement_flags
_atom_site_disorder_assembly
_atom_site_disorder_group
C1 C 0.9773(7) 0.4081(4) 0.2925(4) 0.0152(7) Uani 0.449(4) 1 d PG A 1
C2 C 0.9624(8) 0.4668(4) 0.2774(4) 0.0163(7) Uani 0.449(4) 1 d PG A 1
H2 H 0.9301 0.4908 0.3116 0.020 Uiso 0.449(4) 1 calc PR A 1
C3 C 0.9949(8) 0.4904(5) 0.2123(4) 0.0190(10) Uani 0.449(4) 1 d PG A 1
H3 H 0.9848 0.5305 0.2020 0.023 Uiso 0.449(4) 1 calc PR A 1
C4 C 1.0422(6) 0.4553(7) 0.1623(4) 0.0202(12) Uani 0.449(4) 1 d PG A 1
H4 H 1.0643 0.4714 0.1178 0.024 Uiso 0.449(4) 1 calc PR A 1
C5 C 1.0570(4) 0.3966(7) 0.1773(3) 0.0224(10) Uani 0.449(4) 1 d PG A 1
H5 H 1.0893 0.3726 0.1431 0.027 Uiso 0.449(4) 1 calc PR A 1
C6 C 1.0245(6) 0.3730(5) 0.2424(3) 0.0210(8) Uani 0.449(4) 1 d PG A 1
H6 H 1.0346 0.3329 0.2527 0.025 Uiso 0.449(4) 1 calc PR A 1
C1B C 0.9806(15) 0.4003(6) 0.2896(7) 0.0152(7) Uani 0.159(16) 1 d PG A 2
C2B C 0.9750(13) 0.4587(6) 0.2712(7) 0.0163(7) Uani 0.159(16) 1 d PG A 2
H2B H 0.9458 0.4855 0.3037 0.020 Uiso 0.159(16) 1 calc PR A 2
C3B C 1.0121(13) 0.4780(6) 0.2054(6) 0.0190(10) Uani 0.159(16) 1 d PG A 2
H3B H 1.0083 0.5179 0.1928 0.023 Uiso 0.159(16) 1 calc PR A 2
C4B C 1.0549(12) 0.4388(8) 0.1580(5) 0.0202(12) Uani 0.159(16) 1 d PG A 2
H4B H 1.0803 0.4520 0.1130 0.024 Uiso 0.159(16) 1 calc PR A 2
C5B C 1.0606(10) 0.3804(8) 0.1764(6) 0.0224(10) Uani 0.159(16) 1 d PG A 2
H5B H 1.0898 0.3537 0.1439 0.027 Uiso 0.159(16) 1 calc PR A 2
C6B C 1.0234(14) 0.3611(6) 0.2422(8) 0.0210(8) Uani 0.159(16) 1 d PG A 2
H6B H 1.0273 0.3212 0.2548 0.025 Uiso 0.159(16) 1 calc PR A 2
C1C C 0.9719(12) 0.4153(4) 0.2973(6) 0.0152(7) Uani 0.391(17) 1 d PG A 3
C2C C 0.9500(10) 0.4739(4) 0.2864(6) 0.0163(7) Uani 0.391(17) 1 d PG A 3
H2C H 0.9134 0.4948 0.3215 0.020 Uiso 0.391(17) 1 calc PR A 3
C3C C 0.9817(7) 0.5020(3) 0.2240(6) 0.0190(10) Uani 0.391(17) 1 d PG A 3
H3C H 0.9667 0.5421 0.2164 0.023 Uiso 0.391(17) 1 calc PR A 3
C4C C 1.0353(6) 0.4715(4) 0.1725(5) 0.0202(12) Uani 0.391(17) 1 d PG A 3
H4C H 1.0569 0.4907 0.1299 0.024 Uiso 0.391(17) 1 calc PR A 3
C5C C 1.0572(7) 0.4129(4) 0.1835(5) 0.0224(10) Uani 0.391(17) 1 d PG A 3
H5C H 1.0938 0.3920 0.1484 0.027 Uiso 0.391(17) 1 calc PR A 3
C6C C 1.0255(10) 0.3847(3) 0.2459(5) 0.0210(8) Uani 0.391(17) 1 d PG A 3
H6C H 1.0404 0.3446 0.2534 0.025 Uiso 0.391(17) 1 calc PR A 3
C7 C 0.83699(10) 0.31867(5) 0.34053(7) 0.0158(2) Uani 1 1 d . A .
C8 C 0.78581(12) 0.31511(6) 0.26413(7) 0.0229(3) Uani 1 1 d . . .
H8 H 0.8049 0.3421 0.2280 0.027 Uiso 1 1 calc R . .
C9 C 0.70654(14) 0.27173(6) 0.24129(9) 0.0291(3) Uani 1 1 d . . .
H9 H 0.6710 0.2694 0.1895 0.035 Uiso 1 1 calc R . .
C10 C 0.67935(12) 0.23209(6) 0.29370(9) 0.0274(3) Uani 1 1 d . . .
H10 H 0.6266 0.2020 0.2776 0.033 Uiso 1 1 calc R . .
C11 C 0.72894(12) 0.23614(6) 0.36972(9) 0.0247(3) Uani 1 1 d . . .
H11 H 0.7095 0.2091 0.4057 0.030 Uiso 1 1 calc R . .
C12 C 0.80668(11) 0.27953(6) 0.39353(7) 0.0192(2) Uani 1 1 d . . .
H12 H 0.8393 0.2826 0.4459 0.023 Uiso 1 1 calc R . .
C13 C 0.84700(11) 0.42722(5) 0.41724(7) 0.0179(2) Uani 1 1 d . A .
C14 C 0.88495(12) 0.45141(6) 0.48827(8) 0.0237(3) Uani 1 1 d . . .
H14 H 0.9572 0.4410 0.5158 0.028 Uiso 1 1 calc R . .
C15 C 0.81718(14) 0.49089(7) 0.51909(9) 0.0308(3) Uani 1 1 d . . .
H15 H 0.8433 0.5075 0.5677 0.037 Uiso 1 1 calc R . .
C16 C 0.71192(14) 0.50614(7) 0.47922(10) 0.0327(3) Uani 1 1 d . . .
H16 H 0.6660 0.5332 0.5004 0.039 Uiso 1 1 calc R . .
C17 C 0.67355(15) 0.48187(8) 0.40839(11) 0.0418(4) Uani 1 1 d . . .
H17 H 0.6012 0.4923 0.3811 0.050 Uiso 1 1 calc R . .
C18 C 0.74041(14) 0.44239(8) 0.37723(9) 0.0343(4) Uani 1 1 d . . .
H18 H 0.7137 0.4257 0.3287 0.041 Uiso 1 1 calc R . .
C19 C 1.07704(10) 0.23740(5) 0.42950(6) 0.01386(19) Uani 1 1 d . A .
C20 C 1.06649(11) 0.21762(5) 0.35428(7) 0.0184(2) Uani 1 1 d . . .
H20 H 1.0975 0.2395 0.3173 0.022 Uiso 1 1 calc R . .
C21 C 1.01043(12) 0.16586(6) 0.33367(8) 0.0241(3) Uani 1 1 d . . .
H21 H 1.0022 0.1527 0.2824 0.029 Uiso 1 1 calc R . .
C22 C 0.96653(12) 0.13350(6) 0.38774(8) 0.0235(3) Uani 1 1 d . . .
H22 H 0.9278 0.0984 0.3733 0.028 Uiso 1 1 calc R . .
C23 C 0.97896(11) 0.15222(6) 0.46287(8) 0.0210(2) Uani 1 1 d . . .
H23 H 0.9506 0.1294 0.5000 0.025 Uiso 1 1 calc R . .
C24 C 1.03293(11) 0.20449(5) 0.48381(7) 0.0174(2) Uani 1 1 d . . .
H24 H 1.0398 0.2178 0.5350 0.021 Uiso 1 1 calc R . .
C25 C 1.18716(10) 0.30896(5) 0.55321(6) 0.01395(19) Uani 1 1 d . A .
C26 C 1.25337(11) 0.26234(5) 0.58544(7) 0.0191(2) Uani 1 1 d . . .
H26 H 1.2678 0.2306 0.5544 0.023 Uiso 1 1 calc R . .
C27 C 1.29768(13) 0.26265(6) 0.66271(7) 0.0243(3) Uani 1 1 d . . .
H27 H 1.3416 0.2308 0.6848 0.029 Uiso 1 1 calc R . .
C28 C 1.27801(13) 0.30937(6) 0.70792(7) 0.0246(3) Uani 1 1 d . . .
H28 H 1.3082 0.3093 0.7608 0.030 Uiso 1 1 calc R . .
C29 C 1.21441(12) 0.35610(6) 0.67603(7) 0.0237(3) Uani 1 1 d . . .
H29 H 1.2021 0.3882 0.7070 0.028 Uiso 1 1 calc R . .
C30 C 1.16850(11) 0.35606(5) 0.59870(7) 0.0181(2) Uani 1 1 d . . .
H30 H 1.1246 0.3880 0.5770 0.022 Uiso 1 1 calc R . .
C31 C 1.24629(10) 0.32138(5) 0.40217(6) 0.0143(2) Uani 1 1 d . A .
C32 C 1.32381(10) 0.27748(5) 0.39410(7) 0.0178(2) Uani 1 1 d . . .
H32 H 1.3129 0.2398 0.4128 0.021 Uiso 1 1 calc R . .
C33 C 1.41684(11) 0.28896(6) 0.35867(8) 0.0220(2) Uani 1 1 d . . .
H33 H 1.4698 0.2592 0.3536 0.026 Uiso 1 1 calc R . .
C34 C 1.43267(12) 0.34399(6) 0.33059(8) 0.0238(3) Uani 1 1 d . . .
H34 H 1.4963 0.3517 0.3063 0.029 Uiso 1 1 calc R . .
C35 C 1.35564(13) 0.38763(6) 0.33811(8) 0.0246(3) Uani 1 1 d . . .
H35 H 1.3664 0.4251 0.3187 0.030 Uiso 1 1 calc R . .
C36 C 1.26256(11) 0.37671(5) 0.37406(7) 0.0193(2) Uani 1 1 d . . .
H36 H 1.2102 0.4067 0.3795 0.023 Uiso 1 1 calc R . .
N1 N 1.03585(9) 0.35803(4) 0.43900(6) 0.01520(18) Uani 1 1 d . A .
P1 P 0.93216(3) 0.376185(13) 0.375605(17) 0.01390(6) Uani 1 1 d . . .
P2 P 1.12968(2) 0.308873(12) 0.453118(16) 0.01191(6) Uani 1 1 d . . .
C41 C 0.3296(5) 0.3728(3) 0.9787(2) 0.0215(6) Uani 0.6483(14) 1 d PD B 1
C42 C 0.4389(5) 0.3494(4) 1.0121(4) 0.0241(8) Uani 0.6483(14) 1 d PD B 1
C43 C 0.5285(7) 0.3494(6) 0.9700(4) 0.0257(7) Uani 0.6483(14) 1 d PD B 1
C44 C 0.5127(5) 0.3711(3) 0.8936(3) 0.0230(7) Uani 0.6483(14) 1 d PD B 1
C45 C 0.4065(4) 0.3941(3) 0.8602(5) 0.0207(6) Uani 0.6483(14) 1 d PD B 1
C46 C 0.3122(4) 0.3951(2) 0.9031(3) 0.0188(7) Uani 0.6483(14) 1 d PD B 1
C47 C 0.2838(3) 0.40408(12) 1.03751(16) 0.0235(4) Uani 0.6483(14) 1 d PD B 1
C48 C 0.3649(3) 0.40019(13) 1.10772(15) 0.0271(5) Uani 0.6483(14) 1 d PD B 1
C49 C 0.4605(4) 0.3666(3) 1.0914(3) 0.0254(6) Uani 0.6483(14) 1 d PD B 1
C50 C 0.5714(3) 0.38275(15) 1.12698(17) 0.0296(6) Uani 0.6483(14) 1 d PD . 1
C51 C 0.6635(2) 0.38214(9) 1.08375(14) 0.0288(5) Uani 0.6483(14) 1 d PD . 1
C52 C 0.6444(3) 0.36614(15) 1.00725(19) 0.0272(5) Uani 0.6483(14) 1 d PD B 1
C53 C 0.6974(4) 0.3986(2) 0.9522(3) 0.0303(8) Uani 0.6483(14) 1 d PD B 1
C54 C 0.6169(6) 0.4011(4) 0.8813(4) 0.0295(6) Uani 0.6483(14) 1 d PD B 1
C55 C 0.6102(2) 0.45094(14) 0.83774(16) 0.0298(5) Uani 0.6483(14) 1 d PD . 1
C56 C 0.5009(2) 0.47423(12) 0.80275(12) 0.0288(5) Uani 0.6483(14) 1 d PD B 1
C57 C 0.4014(3) 0.44544(19) 0.8138(3) 0.0246(4) Uani 0.6483(14) 1 d PD B 1
C58 C 0.3043(2) 0.47816(11) 0.83000(16) 0.0212(5) Uani 0.6483(14) 1 d PD B 1
C59 C 0.2497(8) 0.4463(3) 0.8844(4) 0.0201(5) Uani 0.6483(14) 1 d PD B 1
C60 C 0.2035(4) 0.47601(17) 0.9406(2) 0.0240(6) Uani 0.6483(14) 1 d PD B 1
C61 C 0.22186(19) 0.45436(11) 1.01833(14) 0.0232(4) Uani 0.6483(14) 1 d PD B 1
C62 C 0.2396(2) 0.50315(13) 1.07031(18) 0.0294(5) Uani 0.6483(14) 1 d PD . 1
C63 C 0.3157(3) 0.50012(13) 1.1382(2) 0.0303(6) Uani 0.6483(14) 1 d PD . 1
C64 C 0.3808(2) 0.44760(12) 1.15728(13) 0.0308(5) Uani 0.6483(14) 1 d PD . 1
C65 C 0.76818(18) 0.44524(12) 0.97564(17) 0.0294(5) Uani 0.6483(14) 1 d PD . 1
C66 C 0.5058(3) 0.53655(15) 0.80557(17) 0.0306(6) Uani 0.6483(14) 1 d PD . 1
C67 C 0.4130(3) 0.56830(13) 0.82106(15) 0.0284(5) Uani 0.6483(14) 1 d PD . 1
C68 C 0.3108(2) 0.53876(10) 0.83399(13) 0.0246(4) Uani 0.6483(14) 1 d PD B 1
C69 C 0.2620(2) 0.56965(10) 0.89118(18) 0.0251(5) Uani 0.6483(14) 1 d PD . 1
C70 C 0.21070(19) 0.53878(11) 0.94394(17) 0.0262(5) Uani 0.6483(14) 1 d PD . 1
C71 C 0.5188(15) 0.3673(9) 0.9077(9) 0.0230(7) Uani 0.2286(9) 1 d PD B 2
C72 C 0.4204(14) 0.3902(9) 0.8619(13) 0.0207(6) Uani 0.2286(9) 1 d PD B 2
C73 C 0.3249(16) 0.3968(8) 0.8936(10) 0.0188(7) Uani 0.2286(9) 1 d PD B 2
C74 C 0.3202(15) 0.3802(7) 0.9687(8) 0.0215(6) Uani 0.2286(9) 1 d PD B 2
C75 C 0.4140(12) 0.3554(8) 1.0145(9) 0.0241(8) Uani 0.2286(9) 1 d PD B 2
C76 C 0.5202(14) 0.3474(12) 0.9825(9) 0.0257(7) Uani 0.2286(9) 1 d PD B 2
C77 C 0.6132(17) 0.3992(11) 0.8879(14) 0.0295(6) Uani 0.2286(9) 1 d PD B 2
C78 C 0.5727(8) 0.4423(4) 0.8310(5) 0.0298(5) Uani 0.2286(9) 1 d PD B 2
C79 C 0.4541(7) 0.4386(3) 0.8155(4) 0.0246(4) Uani 0.2286(9) 1 d PD B 2
C80 C 0.3877(6) 0.4886(3) 0.8040(3) 0.0246(4) Uani 0.2286(9) 1 d PD . 2
C81 C 0.2874(7) 0.4957(3) 0.8362(5) 0.0212(5) Uani 0.2286(9) 1 d PD . 2
C82 C 0.254(2) 0.4513(8) 0.8804(12) 0.0201(5) Uani 0.2286(9) 1 d PD B 2
C83 C 0.2120(15) 0.4649(5) 0.9509(9) 0.0240(6) Uani 0.2286(9) 1 d PD B 2
C84 C 0.2480(5) 0.4201(3) 1.0056(4) 0.0235(4) Uani 0.2286(9) 1 d PD B 2
C85 C 0.2807(5) 0.4337(3) 1.0822(4) 0.0235(4) Uani 0.2286(9) 1 d PD . 2
C86 C 0.3774(9) 0.4109(4) 1.1280(5) 0.0271(5) Uani 0.2286(9) 1 d PD B 2
C87 C 0.4433(12) 0.3713(9) 1.0940(10) 0.0254(6) Uani 0.2286(9) 1 d PD B 2
C88 C 0.5640(11) 0.3730(5) 1.1073(5) 0.0296(6) Uani 0.2286(9) 1 d PD B 2
C89 C 0.6114(5) 0.3597(3) 1.0392(4) 0.0272(5) Uani 0.2286(9) 1 d PD B 2
C90 C 0.7061(5) 0.3887(2) 1.0210(5) 0.0272(5) Uani 0.2286(9) 1 d PD B 2
C91 C 0.7080(15) 0.4083(7) 0.9439(9) 0.0303(8) Uani 0.2286(9) 1 d PD B 2
C92 C 0.7627(6) 0.4661(4) 0.9452(5) 0.0294(5) Uani 0.2286(9) 1 d PD . 2
C93 C 0.7225(8) 0.5065(4) 0.8918(5) 0.0303(6) Uani 0.2286(9) 1 d PD . 2
C94 C 0.6280(7) 0.4953(3) 0.8340(4) 0.0303(6) Uani 0.2286(9) 1 d PD . 2
C95 C 0.2041(6) 0.5216(3) 0.9721(5) 0.0262(5) Uani 0.2286(9) 1 d PD . 2
C96 C 0.4381(9) 0.4530(3) 1.1789(4) 0.0308(5) Uani 0.2286(9) 1 d PD . 2
C97 C 0.5551(9) 0.4546(4) 1.1934(4) 0.0306(6) Uani 0.2286(9) 1 d PD . 2
C98 C 0.6216(7) 0.4153(3) 1.1561(4) 0.0284(5) Uani 0.2286(9) 1 d PD B 2
C99 C 0.7196(6) 0.4455(3) 1.1389(5) 0.0251(5) Uani 0.2286(9) 1 d PD . 2
C100 C 0.7610(6) 0.4331(3) 1.0715(5) 0.0251(5) Uani 0.2286(9) 1 d PD . 2
C101 C 0.4905(13) 0.3689(10) 0.8952(12) 0.0230(7) Uani 0.1231(5) 1 d PD B 3
C102 C 0.3807(11) 0.3928(7) 0.8708(9) 0.0207(6) Uani 0.1231(5) 1 d PD B 3
C103 C 0.3014(17) 0.3938(8) 0.9167(9) 0.0188(7) Uani 0.1231(5) 1 d PD B 3
C104 C 0.3257(17) 0.3763(10) 0.9927(9) 0.0215(6) Uani 0.1231(5) 1 d PD B 3
C105 C 0.4337(16) 0.3542(14) 1.0232(11) 0.0241(8) Uani 0.1231(5) 1 d PD B 3
C106 C 0.5192(17) 0.3480(16) 0.9719(10) 0.0257(7) Uani 0.1231(5) 1 d PD B 3
C107 C 0.5731(10) 0.4024(6) 0.8647(8) 0.0295(6) Uani 0.1231(5) 1 d PD B 3
C108 C 0.5177(12) 0.4471(5) 0.8171(7) 0.0288(5) Uani 0.1231(5) 1 d PD B 3
C109 C 0.3988(16) 0.4408(9) 0.8198(17) 0.0246(4) Uani 0.1231(5) 1 d PD B 3
C110 C 0.3305(11) 0.4912(6) 0.8199(8) 0.0212(5) Uani 0.1231(5) 1 d PD . 3
C111 C 0.2456(9) 0.4922(4) 0.8666(6) 0.0212(5) Uani 0.1231(5) 1 d PD . 3
C112 C 0.2289(9) 0.4484(5) 0.9146(6) 0.0201(5) Uani 0.1231(5) 1 d PD B 3
C113 C 0.2123(12) 0.4602(5) 0.9904(8) 0.0232(4) Uani 0.1231(5) 1 d PD B 3
C114 C 0.2650(14) 0.4157(7) 1.0381(9) 0.0235(4) Uani 0.1231(5) 1 d PD B 3
C115 C 0.3282(11) 0.4259(6) 1.1111(7) 0.0271(5) Uani 0.1231(5) 1 d PD . 3
C116 C 0.4367(10) 0.4042(5) 1.1414(6) 0.0271(5) Uani 0.1231(5) 1 d PD B 3
C117 C 0.4933(10) 0.3672(7) 1.0984(8) 0.0254(6) Uani 0.1231(5) 1 d PD B 3
C118 C 0.6099(11) 0.3730(5) 1.0931(7) 0.0288(5) Uani 0.1231(5) 1 d PD B 3
C119 C 0.6238(13) 0.3599(9) 1.0155(9) 0.0272(5) Uani 0.1231(5) 1 d PD B 3
C120 C 0.7037(11) 0.3928(6) 0.9848(8) 0.0303(8) Uani 0.1231(5) 1 d PD B 3
C121 C 0.6799(10) 0.4136(5) 0.9068(8) 0.0303(8) Uani 0.1231(5) 1 d PD B 3
C122 C 0.7283(10) 0.4718(5) 0.9028(8) 0.0294(5) Uani 0.1231(5) 1 d PD . 3
C123 C 0.6691(14) 0.5155(7) 0.8590(11) 0.0303(6) Uani 0.1231(5) 1 d PD . 3
C124 C 0.5601(12) 0.5028(5) 0.8125(6) 0.0306(6) Uani 0.1231(5) 1 d PD . 3
C125 C 0.2125(10) 0.5163(5) 1.0189(9) 0.0294(5) Uani 0.1231(5) 1 d PD . 3
C126 C 0.5077(13) 0.4485(9) 1.1849(11) 0.0306(6) Uani 0.1231(5) 1 d PD . 3
C127 C 0.6239(11) 0.4521(6) 1.1841(6) 0.0284(5) Uani 0.1231(5) 1 d PD . 3
C128 C 0.6784(9) 0.4154(4) 1.1357(6) 0.0251(5) Uani 0.1231(5) 1 d PD B 3
C129 C 0.7596(11) 0.4482(6) 1.1022(7) 0.0251(5) Uani 0.1231(5) 1 d PD . 3
C130 C 0.7732(9) 0.4384(5) 1.0271(8) 0.0294(5) Uani 0.1231(5) 1 d PD . 3
C1S C 0.26114(13) 0.66270(7) 0.39479(8) 0.0277(3) Uani 1 1 d . . .
C2S C 0.29878(13) 0.61642(7) 0.35630(8) 0.0274(3) Uani 1 1 d . . .
C3S C 0.41433(14) 0.60603(8) 0.36078(9) 0.0328(3) Uani 1 1 d . . .
H3S H 0.4400 0.5741 0.3346 0.039 Uiso 1 1 calc R . .
C4S C 0.49202(14) 0.64263(9) 0.40376(10) 0.0393(4) Uani 1 1 d . . .
H4S H 0.5712 0.6358 0.4069 0.047 Uiso 1 1 calc R . .
C5S C 0.45436(16) 0.68902(9) 0.44203(10) 0.0401(4) Uani 1 1 d . . .
H5S H 0.5079 0.7140 0.4712 0.048 Uiso 1 1 calc R . .
C6S C 0.33938(15) 0.69916(8) 0.43807(9) 0.0339(3) Uani 1 1 d . . .
H6S H 0.3138 0.7309 0.4647 0.041 Uiso 1 1 calc R . .
Cl1 Cl 0.11775(4) 0.67703(2) 0.38890(3) 0.04073(10) Uani 1 1 d . . .
Cl2 Cl 0.20355(4) 0.57106(2) 0.30084(2) 0.03876(10) Uani 1 1 d . . .

loop_
_atom_site_aniso_label
_atom_site_aniso_U_11
_atom_site_aniso_U_22
_atom_site_aniso_U_33
_atom_site_aniso_U_23
_atom_site_aniso_U_13
_atom_site_aniso_U_12
C1 0.0151(11) 0.0164(18) 0.0142(10) 0.0019(13) 0.0020(6) 0.0027(15)
C2 0.013(2) 0.0164(18) 0.0195(17) 0.0013(13) 0.0026(9) 0.0010(14)
C3 0.0124(19) 0.017(2) 0.027(2) 0.0068(18) 0.0020(13) -0.0016(15)
C4 0.0133(12) 0.026(3) 0.0221(15) 0.006(2) 0.0054(9) -0.0001(19)
C5 0.0204(7) 0.029(4) 0.0193(11) 0.000(2) 0.0070(7) 0.007(2)
C6 0.0260(7) 0.018(2) 0.0194(8) 0.0035(19) 0.0057(7) 0.008(2)
C1B 0.0151(11) 0.0164(18) 0.0142(10) 0.0019(13) 0.0020(6) 0.0027(15)
C2B 0.013(2) 0.0164(18) 0.0195(17) 0.0013(13) 0.0026(9) 0.0010(14)
C3B 0.0124(19) 0.017(2) 0.027(2) 0.0068(18) 0.0020(13) -0.0016(15)
C4B 0.0133(12) 0.026(3) 0.0221(15) 0.006(2) 0.0054(9) -0.0001(19)
C5B 0.0204(7) 0.029(4) 0.0193(11) 0.000(2) 0.0070(7) 0.007(2)
C6B 0.0260(7) 0.018(2) 0.0194(8) 0.0035(19) 0.0057(7) 0.008(2)
C1C 0.0151(11) 0.0164(18) 0.0142(10) 0.0019(13) 0.0020(6) 0.0027(15)
C2C 0.013(2) 0.0164(18) 0.0195(17) 0.0013(13) 0.0026(9) 0.0010(14)
C3C 0.0124(19) 0.017(2) 0.027(2) 0.0068(18) 0.0020(13) -0.0016(15)
C4C 0.0133(12) 0.026(3) 0.0221(15) 0.006(2) 0.0054(9) -0.0001(19)
C5C 0.0204(7) 0.029(4) 0.0193(11) 0.000(2) 0.0070(7) 0.007(2)
C6C 0.0260(7) 0.018(2) 0.0194(8) 0.0035(19) 0.0057(7) 0.008(2)
C7 0.0154(5) 0.0143(5) 0.0170(5) -0.0005(4) 0.0004(4) 0.0016(4)
C8 0.0296(7) 0.0179(6) 0.0184(5) 0.0009(4) -0.0040(5) 0.0011(5)
C9 0.0331(7) 0.0225(6) 0.0266(7) -0.0042(5) -0.0099(6) 0.0005(5)
C10 0.0233(6) 0.0176(6) 0.0388(8) -0.0044(5) -0.0029(6) -0.0023(5)
C11 0.0207(6) 0.0199(6) 0.0334(7) 0.0031(5) 0.0042(5) -0.0016(5)
C12 0.0170(5) 0.0203(6) 0.0204(5) 0.0020(4) 0.0032(4) 0.0002(4)
C13 0.0184(5) 0.0147(5) 0.0200(5) -0.0002(4) 0.0014(4) 0.0031(4)
C14 0.0245(6) 0.0209(6) 0.0234(6) -0.0044(5) -0.0027(5) 0.0063(5)
C15 0.0355(8) 0.0267(7) 0.0287(7) -0.0093(5) 0.0007(6) 0.0097(6)
C16 0.0310(8) 0.0283(7) 0.0383(8) -0.0095(6) 0.0040(6) 0.0118(6)
C17 0.0291(8) 0.0469(10) 0.0447(9) -0.0156(8) -0.0079(7) 0.0216(7)
C18 0.0278(7) 0.0400(8) 0.0309(7) -0.0128(6) -0.0080(6) 0.0163(6)
C19 0.0132(5) 0.0125(5) 0.0157(5) -0.0010(4) 0.0019(4) 0.0003(4)
C20 0.0194(5) 0.0189(5) 0.0172(5) -0.0037(4) 0.0043(4) -0.0020(4)
C21 0.0250(6) 0.0230(6) 0.0249(6) -0.0105(5) 0.0062(5) -0.0048(5)
C22 0.0202(6) 0.0165(5) 0.0344(7) -0.0077(5) 0.0059(5) -0.0047(4)
C23 0.0196(6) 0.0164(5) 0.0274(6) 0.0022(4) 0.0044(5) -0.0029(4)
C24 0.0180(5) 0.0167(5) 0.0174(5) 0.0008(4) 0.0028(4) -0.0022(4)
C25 0.0145(5) 0.0146(5) 0.0125(4) -0.0006(4) 0.0011(4) -0.0014(4)
C26 0.0231(6) 0.0164(5) 0.0160(5) -0.0014(4) -0.0022(4) 0.0027(4)
C27 0.0317(7) 0.0201(6) 0.0177(5) 0.0013(4) -0.0058(5) 0.0025(5)
C28 0.0328(7) 0.0253(6) 0.0135(5) -0.0017(5) -0.0029(5) -0.0028(5)
C29 0.0303(7) 0.0228(6) 0.0170(5) -0.0063(5) 0.0011(5) 0.0007(5)
C30 0.0210(6) 0.0165(5) 0.0161(5) -0.0022(4) 0.0012(4) 0.0009(4)
C31 0.0149(5) 0.0151(5) 0.0126(4) 0.0000(4) 0.0016(4) -0.0015(4)
C32 0.0171(5) 0.0175(5) 0.0188(5) 0.0020(4) 0.0030(4) 0.0010(4)
C33 0.0176(6) 0.0258(6) 0.0236(6) -0.0003(5) 0.0059(5) 0.0020(5)
C34 0.0217(6) 0.0297(7) 0.0216(6) -0.0008(5) 0.0088(5) -0.0059(5)
C35 0.0296(7) 0.0213(6) 0.0245(6) 0.0035(5) 0.0093(5) -0.0056(5)
C36 0.0233(6) 0.0151(5) 0.0204(5) 0.0006(4) 0.0064(5) -0.0009(4)
N1 0.0157(4) 0.0144(4) 0.0147(4) 0.0001(3) -0.0001(3) 0.0030(3)
P1 0.01522(13) 0.01316(13) 0.01298(12) 0.00147(10) 0.00125(10) 0.00135(10)
P2 0.01329(13) 0.01122(12) 0.01092(12) -0.00015(9) 0.00112(9) 0.00002(9)
C41 0.0258(11) 0.0124(14) 0.0256(16) 0.0009(11) 0.0019(11) -0.0097(8)
C42 0.034(2) 0.0078(17) 0.0285(13) 0.0009(11) -0.0006(14) -0.0051(13)
C43 0.0301(13) 0.0094(9) 0.0340(17) -0.0057(15) -0.0050(11) 0.0022(11)
C44 0.0231(11) 0.0178(11) 0.0270(18) -0.0144(13) 0.0014(14) 0.0005(9)
C45 0.0227(17) 0.0188(11) 0.0197(8) -0.0101(8) 0.0011(12) -0.0023(11)
C46 0.0155(17) 0.0167(7) 0.0236(19) -0.0051(11) 0.0013(10) -0.0073(10)
C47 0.0201(12) 0.0230(12) 0.0287(9) 0.0016(8) 0.0079(8) -0.0109(8)
C48 0.0339(12) 0.0260(14) 0.0229(13) 0.0065(10) 0.0085(10) -0.0147(9)
C49 0.0321(19) 0.0163(13) 0.0246(8) 0.0095(7) -0.0053(12) -0.0085(15)
C50 0.0325(11) 0.0203(15) 0.0299(17) 0.0164(11) -0.0136(12) -0.0066(9)
C51 0.0257(11) 0.0149(9) 0.0398(12) 0.0038(8) -0.0131(10) 0.0049(8)
C52 0.0191(12) 0.0124(10) 0.0468(14) -0.0068(9) -0.0043(8) 0.0066(8)
C53 0.0191(12) 0.0259(19) 0.0467(17) -0.0148(14) 0.0080(13) 0.0068(11)
C54 0.0232(10) 0.0304(10) 0.0380(16) -0.0200(9) 0.0139(11) 0.0012(8)
C55 0.0244(14) 0.0446(14) 0.0234(10) -0.0169(9) 0.0131(12) -0.0064(12)
C56 0.0324(11) 0.0437(15) 0.0110(8) -0.0069(9) 0.0058(8) -0.0079(11)
C57 0.0311(10) 0.0281(9) 0.0128(9) -0.0071(7) -0.0017(8) -0.0055(9)
C58 0.0214(11) 0.0213(15) 0.0171(8) -0.0024(9) -0.0082(7) -0.0060(9)
C59 0.0161(9) 0.0194(12) 0.0218(11) -0.0003(8) -0.0058(7) -0.0057(10)
C60 0.0095(11) 0.0291(18) 0.0308(15) -0.0029(11) -0.0040(11) -0.0007(12)
C61 0.0146(8) 0.0304(11) 0.0260(11) -0.0032(10) 0.0076(9) -0.0084(7)
C62 0.0169(10) 0.0361(14) 0.0391(14) -0.0138(10) 0.0163(10) -0.0053(9)
C63 0.0296(15) 0.0426(15) 0.0235(12) -0.0128(13) 0.0190(10) -0.0114(12)
C64 0.0345(14) 0.0421(13) 0.0185(10) 0.0047(9) 0.0126(9) -0.0161(11)
C65 0.0127(7) 0.0315(13) 0.0433(15) -0.0160(11) 0.0027(10) 0.0077(8)
C66 0.0410(15) 0.0422(19) 0.0093(9) 0.0034(9) 0.0067(10) -0.0133(13)
C67 0.0324(15) 0.0353(15) 0.0143(11) 0.0135(10) -0.0062(8) -0.0141(10)
C68 0.0266(11) 0.0210(10) 0.0205(9) 0.0073(8) -0.0131(8) -0.0043(8)
C69 0.0205(10) 0.0154(10) 0.0333(14) 0.0037(9) -0.0134(10) 0.0027(7)
C70 0.0133(8) 0.0233(13) 0.0388(16) -0.0019(9) -0.0051(9) 0.0061(8)
C71 0.0231(11) 0.0178(11) 0.0270(18) -0.0144(13) 0.0014(14) 0.0005(9)
C72 0.0227(17) 0.0188(11) 0.0197(8) -0.0101(8) 0.0011(12) -0.0023(11)
C73 0.0155(17) 0.0167(7) 0.0236(19) -0.0051(11) 0.0013(10) -0.0073(10)
C74 0.0258(11) 0.0124(14) 0.0256(16) 0.0009(11) 0.0019(11) -0.0097(8)
C75 0.034(2) 0.0078(17) 0.0285(13) 0.0009(11) -0.0006(14) -0.0051(13)
C76 0.0301(13) 0.0094(9) 0.0340(17) -0.0057(15) -0.0050(11) 0.0022(11)
C77 0.0232(10) 0.0304(10) 0.0380(16) -0.0200(9) 0.0139(11) 0.0012(8)
C78 0.0244(14) 0.0446(14) 0.0234(10) -0.0169(9) 0.0131(12) -0.0064(12)
C79 0.0311(10) 0.0281(9) 0.0128(9) -0.0071(7) -0.0017(8) -0.0055(9)
C80 0.0311(10) 0.0281(9) 0.0128(9) -0.0071(7) -0.0017(8) -0.0055(9)
C81 0.0214(11) 0.0213(15) 0.0171(8) -0.0024(9) -0.0082(7) -0.0060(9)
C82 0.0161(9) 0.0194(12) 0.0218(11) -0.0003(8) -0.0058(7) -0.0057(10)
C83 0.0095(11) 0.0291(18) 0.0308(15) -0.0029(11) -0.0040(11) -0.0007(12)
C84 0.0201(12) 0.0230(12) 0.0287(9) 0.0016(8) 0.0079(8) -0.0109(8)
C85 0.0201(12) 0.0230(12) 0.0287(9) 0.0016(8) 0.0079(8) -0.0109(8)
C86 0.0339(12) 0.0260(14) 0.0229(13) 0.0065(10) 0.0085(10) -0.0147(9)
C87 0.0321(19) 0.0163(13) 0.0246(8) 0.0095(7) -0.0053(12) -0.0085(15)
C88 0.0325(11) 0.0203(15) 0.0299(17) 0.0164(11) -0.0136(12) -0.0066(9)
C89 0.0191(12) 0.0124(10) 0.0468(14) -0.0068(9) -0.0043(8) 0.0066(8)
C90 0.0191(12) 0.0124(10) 0.0468(14) -0.0068(9) -0.0043(8) 0.0066(8)
C91 0.0191(12) 0.0259(19) 0.0467(17) -0.0148(14) 0.0080(13) 0.0068(11)
C92 0.0127(7) 0.0315(13) 0.0433(15) -0.0160(11) 0.0027(10) 0.0077(8)
C93 0.0296(15) 0.0426(15) 0.0235(12) -0.0128(13) 0.0190(10) -0.0114(12)
C94 0.0296(15) 0.0426(15) 0.0235(12) -0.0128(13) 0.0190(10) -0.0114(12)
C95 0.0133(8) 0.0233(13) 0.0388(16) -0.0019(9) -0.0051(9) 0.0061(8)
C96 0.0345(14) 0.0421(13) 0.0185(10) 0.0047(9) 0.0126(9) -0.0161(11)
C97 0.0410(15) 0.0422(19) 0.0093(9) 0.0034(9) 0.0067(10) -0.0133(13)
C98 0.0324(15) 0.0353(15) 0.0143(11) 0.0135(10) -0.0062(8) -0.0141(10)
C99 0.0205(10) 0.0154(10) 0.0333(14) 0.0037(9) -0.0134(10) 0.0027(7)
C100 0.0205(10) 0.0154(10) 0.0333(14) 0.0037(9) -0.0134(10) 0.0027(7)
C101 0.0231(11) 0.0178(11) 0.0270(18) -0.0144(13) 0.0014(14) 0.0005(9)
C102 0.0227(17) 0.0188(11) 0.0197(8) -0.0101(8) 0.0011(12) -0.0023(11)
C103 0.0155(17) 0.0167(7) 0.0236(19) -0.0051(11) 0.0013(10) -0.0073(10)
C104 0.0258(11) 0.0124(14) 0.0256(16) 0.0009(11) 0.0019(11) -0.0097(8)
C105 0.034(2) 0.0078(17) 0.0285(13) 0.0009(11) -0.0006(14) -0.0051(13)
C106 0.0301(13) 0.0094(9) 0.0340(17) -0.0057(15) -0.0050(11) 0.0022(11)
C107 0.0232(10) 0.0304(10) 0.0380(16) -0.0200(9) 0.0139(11) 0.0012(8)
C108 0.0324(11) 0.0437(15) 0.0110(8) -0.0069(9) 0.0058(8) -0.0079(11)
C109 0.0311(10) 0.0281(9) 0.0128(9) -0.0071(7) -0.0017(8) -0.0055(9)
C110 0.0214(11) 0.0213(15) 0.0171(8) -0.0024(9) -0.0082(7) -0.0060(9)
C111 0.0214(11) 0.0213(15) 0.0171(8) -0.0024(9) -0.0082(7) -0.0060(9)
C112 0.0161(9) 0.0194(12) 0.0218(11) -0.0003(8) -0.0058(7) -0.0057(10)
C113 0.0146(8) 0.0304(11) 0.0260(11) -0.0032(10) 0.0076(9) -0.0084(7)
C114 0.0201(12) 0.0230(12) 0.0287(9) 0.0016(8) 0.0079(8) -0.0109(8)
C115 0.0339(12) 0.0260(14) 0.0229(13) 0.0065(10) 0.0085(10) -0.0147(9)
C116 0.0339(12) 0.0260(14) 0.0229(13) 0.0065(10) 0.0085(10) -0.0147(9)
C117 0.0321(19) 0.0163(13) 0.0246(8) 0.0095(7) -0.0053(12) -0.0085(15)
C118 0.0257(11) 0.0149(9) 0.0398(12) 0.0038(8) -0.0131(10) 0.0049(8)
C119 0.0191(12) 0.0124(10) 0.0468(14) -0.0068(9) -0.0043(8) 0.0066(8)
C120 0.0191(12) 0.0259(19) 0.0467(17) -0.0148(14) 0.0080(13) 0.0068(11)
C121 0.0191(12) 0.0259(19) 0.0467(17) -0.0148(14) 0.0080(13) 0.0068(11)
C122 0.0169(10) 0.0361(14) 0.0391(14) -0.0138(10) 0.0163(10) -0.0053(9)
C123 0.0296(15) 0.0426(15) 0.0235(12) -0.0128(13) 0.0190(10) -0.0114(12)
C124 0.0410(15) 0.0422(19) 0.0093(9) 0.0034(9) 0.0067(10) -0.0133(13)
C125 0.0169(10) 0.0361(14) 0.0391(14) -0.0138(10) 0.0163(10) -0.0053(9)
C126 0.0410(15) 0.0422(19) 0.0093(9) 0.0034(9) 0.0067(10) -0.0133(13)
C127 0.0324(15) 0.0353(15) 0.0143(11) 0.0135(10) -0.0062(8) -0.0141(10)
C128 0.0205(10) 0.0154(10) 0.0333(14) 0.0037(9) -0.0134(10) 0.0027(7)
C129 0.0205(10) 0.0154(10) 0.0333(14) 0.0037(9) -0.0134(10) 0.0027(7)
C130 0.0127(7) 0.0315(13) 0.0433(15) -0.0160(11) 0.0027(10) 0.0077(8)
C1S 0.0250(7) 0.0376(8) 0.0218(6) -0.0025(5) 0.0077(5) -0.0070(6)
C2S 0.0268(7) 0.0362(8) 0.0193(6) -0.0050(5) 0.0044(5) -0.0115(6)
C3S 0.0282(7) 0.0453(9) 0.0257(7) -0.0021(6) 0.0073(6) -0.0030(6)
C4S 0.0243(7) 0.0608(12) 0.0319(8) 0.0007(8) 0.0020(6) -0.0084(7)
C5S 0.0353(9) 0.0563(11) 0.0273(7) -0.0059(7) 0.0013(6) -0.0218(8)
C6S 0.0404(9) 0.0398(9) 0.0230(6) -0.0071(6) 0.0096(6) -0.0135(7)
Cl1 0.02876(19) 0.0562(3) 0.0394(2) -0.00712(18) 0.01209(16) -0.00075(17)
Cl2 0.0359(2) 0.0474(2) 0.03196(18) -0.01454(16) 0.00251(15) -0.01457(17)

loop_
_atom_type_symbol
_atom_type_description
_atom_type_scat_dispersion_real
_atom_type_scat_dispersion_imag
_atom_type_scat_source
C C 0.0033 0.0016 'International Tables Vol C Tables 4.2.6.8 and 6.1.1.4'
H H 0.0000 0.0000 'International Tables Vol C Tables 4.2.6.8 and 6.1.1.4'
Cl Cl 0.1484 0.1585 'International Tables Vol C Tables 4.2.6.8 and 6.1.1.4'
N N 0.0061 0.0033 'International Tables Vol C Tables 4.2.6.8 and 6.1.1.4'
P P 0.1023 0.0942 'International Tables Vol C Tables 4.2.6.8 and 6.1.1.4'

loop_
_geom_angle_atom_site_label_1
_geom_angle_atom_site_label_2
_geom_angle_atom_site_label_3
_geom_angle
_geom_angle_site_symmetry_1
_geom_angle_site_symmetry_3
C2 C1 C6 120.0 . .
C2 C1 P1 120.7(3) . .
C6 C1 P1 119.3(3) . .
C3 C2 C1 120.0 . .
C3 C2 H2 120.0 . .
C1 C2 H2 120.0 . .
C4 C3 C2 120.0 . .
C4 C3 H3 120.0 . .
C2 C3 H3 120.0 . .
C3 C4 C5 120.0 . .
C3 C4 H4 120.0 . .
C5 C4 H4 120.0 . .
C4 C5 C6 120.0 . .
C4 C5 H5 120.0 . .
C6 C5 H5 120.0 . .
C5 C6 C1 120.0 . .
C5 C6 H6 120.0 . .
C1 C6 H6 120.0 . .
C2B C1B C6B 120.0 . .
C2B C1B P1 119.3(6) . .
C6B C1B P1 120.7(6) . .
C1B C2B C3B 120.0 . .
C1B C2B H2B 120.0 . .
C3B C2B H2B 120.0 . .
C4B C3B C2B 120.0 . .
C4B C3B H3B 120.0 . .
C2B C3B H3B 120.0 . .
C3B C4B C5B 120.0 . .
C3B C4B H4B 120.0 . .
C5B C4B H4B 120.0 . .
C6B C5B C4B 120.0 . .
C6B C5B H5B 120.0 . .
C4B C5B H5B 120.0 . .
C5B C6B C1B 120.0 . .
C5B C6B H6B 120.0 . .
C1B C6B H6B 120.0 . .
C2C C1C C6C 120.0 . .
C2C C1C P1 122.4(4) . .
C6C C1C P1 117.6(4) . .
C1C C2C C3C 120.0 . .
C1C C2C H2C 120.0 . .
C3C C2C H2C 120.0 . .
C4C C3C C2C 120.0 . .
C4C C3C H3C 120.0 . .
C2C C3C H3C 120.0 . .
C3C C4C C5C 120.0 . .
C3C C4C H4C 120.0 . .
C5C C4C H4C 120.0 . .
C4C C5C C6C 120.0 . .
C4C C5C H5C 120.0 . .
C6C C5C H5C 120.0 . .
C5C C6C C1C 120.0 . .
C5C C6C H6C 120.0 . .
C1C C6C H6C 120.0 . .
C12 C7 C8 119.78(12) . .
C12 C7 P1 117.80(9) . .
C8 C7 P1 122.18(10) . .
C9 C8 C7 119.57(13) . .
C9 C8 H8 120.2 . .
C7 C8 H8 120.2 . .
C10 C9 C8 120.32(13) . .
C10 C9 H9 119.8 . .
C8 C9 H9 119.8 . .
C9 C10 C11 120.08(13) . .
C9 C10 H10 120.0 . .
C11 C10 H10 120.0 . .
C12 C11 C10 120.28(13) . .
C12 C11 H11 119.9 . .
C10 C11 H11 119.9 . .
C11 C12 C7 119.92(12) . .
C11 C12 H12 120.0 . .
C7 C12 H12 120.0 . .
C14 C13 C18 119.74(12) . .
C14 C13 P1 121.20(10) . .
C18 C13 P1 119.06(10) . .
C13 C14 C15 119.94(13) . .
C13 C14 H14 120.0 . .
C15 C14 H14 120.0 . .
C16 C15 C14 120.28(14) . .
C16 C15 H15 119.9 . .
C14 C15 H15 119.9 . .
C15 C16 C17 119.93(14) . .
C15 C16 H16 120.0 . .
C17 C16 H16 120.0 . .
C16 C17 C18 120.23(15) . .
C16 C17 H17 119.9 . .
C18 C17 H17 119.9 . .
C17 C18 C13 119.88(14) . .
C17 C18 H18 120.1 . .
C13 C18 H18 120.1 . .
C24 C19 C20 119.72(11) . .
C24 C19 P2 119.86(9) . .
C20 C19 P2 119.90(9) . .
C21 C20 C19 119.82(12) . .
C21 C20 H20 120.1 . .
C19 C20 H20 120.1 . .
C22 C21 C20 120.18(12) . .
C22 C21 H21 119.9 . .
C20 C21 H21 119.9 . .
C21 C22 C23 120.29(12) . .
C21 C22 H22 119.9 . .
C23 C22 H22 119.9 . .
C22 C23 C24 120.02(12) . .
C22 C23 H23 120.0 . .
C24 C23 H23 120.0 . .
C23 C24 C19 119.94(11) . .
C23 C24 H24 120.0 . .
C19 C24 H24 120.0 . .
C30 C25 C26 119.79(11) . .
C30 C25 P2 120.13(9) . .
C26 C25 P2 120.06(9) . .
C27 C26 C25 119.84(11) . .
C27 C26 H26 120.1 . .
C25 C26 H26 120.1 . .
C26 C27 C28 120.16(12) . .
C26 C27 H27 119.9 . .
C28 C27 H27 119.9 . .
C29 C28 C27 120.23(12) . .
C29 C28 H28 119.9 . .
C27 C28 H28 119.9 . .
C28 C29 C30 120.17(12) . .
C28 C29 H29 119.9 . .
C30 C29 H29 119.9 . .
C29 C30 C25 119.79(12) . .
C29 C30 H30 120.1 . .
C25 C30 H30 120.1 . .
C32 C31 C36 119.73(11) . .
C32 C31 P2 120.87(9) . .
C36 C31 P2 119.31(9) . .
C33 C32 C31 119.96(12) . .
C33 C32 H32 120.0 . .
C31 C32 H32 120.0 . .
C32 C33 C34 120.19(12) . .
C32 C33 H33 119.9 . .
C34 C33 H33 119.9 . .
C35 C34 C33 120.06(12) . .
C35 C34 H34 120.0 . .
C33 C34 H34 120.0 . .
C34 C35 C36 120.21(12) . .
C34 C35 H35 119.9 . .
C36 C35 H35 119.9 . .
C35 C36 C31 119.84(12) . .
C35 C36 H36 120.1 . .
C31 C36 H36 120.1 . .
P2 N1 P1 138.57(7) . .
N1 P1 C1C 114.2(5) . .
N1 P1 C7 115.19(5) . .
C1C P1 C7 109.8(4) . .
N1 P1 C13 108.07(6) . .
C1C P1 C13 103.2(3) . .
C7 P1 C13 105.21(6) . .
N1 P1 C1B 111.2(6) . .
C1C P1 C1B 12.5(6) . .
C7 P1 C1B 102.0(6) . .
C13 P1 C1B 115.2(4) . .
N1 P1 C1 112.7(3) . .
C1C P1 C1 6.4(4) . .
C7 P1 C1 106.0(3) . .
C13 P1 C1 109.4(3) . .
C1B P1 C1 6.1(3) . .
N1 P2 C19 114.39(5) . .
N1 P2 C25 107.49(5) . .
C19 P2 C25 107.13(5) . .
N1 P2 C31 112.83(6) . .
C19 P2 C31 107.46(5) . .
C25 P2 C31 107.17(5) . .
C46 C41 C42 120.3(6) . .
C46 C41 C47 119.1(4) . .
C42 C41 C47 108.3(4) . .
C43 C42 C49 119.3(6) . .
C43 C42 C41 119.8(7) . .
C49 C42 C41 107.5(4) . .
C42 C43 C44 120.8(8) . .
C42 C43 C52 119.9(6) . .
C44 C43 C52 107.5(6) . .
C45 C44 C43 120.1(7) . .
C45 C44 C54 118.8(6) . .
C43 C44 C54 108.8(5) . .
C44 C45 C57 120.1(5) . .
C44 C45 C46 120.1(6) . .
C57 C45 C46 108.8(4) . .
C59 C46 C41 121.1(4) . .
C59 C46 C45 108.3(4) . .
C41 C46 C45 118.8(5) . .
C61 C47 C41 119.3(3) . .
C61 C47 C48 121.0(3) . .
C41 C47 C48 108.1(3) . .
C64 C48 C49 121.0(3) . .
C64 C48 C47 119.7(3) . .
C49 C48 C47 107.3(3) . .
C50 C49 C42 120.7(5) . .
C50 C49 C48 118.5(5) . .
C42 C49 C48 108.8(4) . .
C49 C50 C51 119.8(3) . .
C49 C50 C67 120.1(4) . 3_667
C51 C50 C67 108.4(3) . 3_667
C52 C51 C50 120.4(2) . .
C52 C51 C69 119.9(3) . 3_667
C50 C51 C69 108.2(2) . 3_667
C51 C52 C53 119.9(3) . .
C51 C52 C43 119.8(4) . .
C53 C52 C43 108.1(4) . .
C65 C53 C54 120.7(4) . .
C65 C53 C52 120.6(4) . .
C54 C53 C52 107.7(4) . .
C55 C54 C53 119.1(6) . .
C55 C54 C44 120.2(5) . .
C53 C54 C44 107.9(5) . .
C54 C55 C56 121.0(4) . .
C54 C55 C63 120.5(4) . 3_667
C56 C55 C63 107.2(3) . 3_667
C57 C56 C66 120.0(3) . .
C57 C56 C55 119.0(3) . .
C66 C56 C55 109.1(3) . .
C56 C57 C45 120.9(4) . .
C56 C57 C58 120.1(4) . .
C45 C57 C58 106.1(3) . .
C68 C58 C57 119.4(3) . .
C68 C58 C59 120.0(4) . .
C57 C58 C59 109.1(3) . .
C60 C59 C46 120.1(5) . .
C60 C59 C58 119.8(5) . .
C46 C59 C58 107.8(4) . .
C59 C60 C61 119.6(3) . .
C59 C60 C70 119.5(4) . .
C61 C60 C70 107.8(3) . .
C47 C61 C60 120.9(3) . .
C47 C61 C62 118.6(3) . .
C60 C61 C62 108.7(3) . .
C63 C62 C65 120.4(2) . 3_667
C63 C62 C61 121.3(3) . .
C65 C62 C61 107.2(2) 3_667 .
C62 C63 C64 119.6(3) . .
C62 C63 C55 119.7(3) . 3_667
C64 C63 C55 107.8(3) . 3_667
C48 C64 C66 120.3(3) . 3_667
C48 C64 C63 119.8(3) . .
C66 C64 C63 108.5(3) 3_667 .
C53 C65 C62 119.6(3) . 3_667
C53 C65 C70 119.3(3) . 3_667
C62 C65 C70 109.2(2) 3_667 3_667
C67 C66 C56 120.3(3) . .
C67 C66 C64 119.3(2) . 3_667
C56 C66 C64 107.3(3) . 3_667
C66 C67 C68 119.9(3) . .
C66 C67 C50 120.8(3) . 3_667
C68 C67 C50 106.9(3) . 3_667
C58 C68 C69 120.3(2) . .
C58 C68 C67 120.3(3) . .
C69 C68 C67 109.0(2) . .
C70 C69 C68 119.4(2) . .
C70 C69 C51 120.1(3) . 3_667
C68 C69 C51 107.5(2) . 3_667
C69 C70 C60 120.8(3) . .
C69 C70 C65 120.2(2) . 3_667
C60 C70 C65 107.1(3) . 3_667
C76 C71 C72 123.1(17) . .
C76 C71 C77 120.8(15) . .
C72 C71 C77 106.0(13) . .
C73 C72 C71 118.4(18) . .
C73 C72 C79 117.8(14) . .
C71 C72 C79 109.1(13) . .
C72 C73 C74 122.1(16) . .
C72 C73 C82 121.0(14) . .
C74 C73 C82 105.5(12) . .
C75 C74 C73 121.0(15) . .
C75 C74 C84 117.8(12) . .
C73 C74 C84 111.5(10) . .
C74 C75 C87 120.5(13) . .
C74 C75 C76 118.9(15) . .
C87 C75 C76 108.7(12) . .
C89 C76 C71 120.5(15) . .
C89 C76 C75 108.3(12) . .
C71 C76 C75 116.3(17) . .
C91 C77 C71 118.6(15) . .
C91 C77 C78 122.2(15) . .
C71 C77 C78 109.9(13) . .
C94 C78 C79 121.3(9) . .
C94 C78 C77 118.7(11) . .
C79 C78 C77 107.9(10) . .
C80 C79 C78 120.7(7) . .
C80 C79 C72 120.4(9) . .
C78 C79 C72 107.1(9) . .
C79 C80 C81 122.2(6) . .
C79 C80 C97 118.8(7) . 3_667
C81 C80 C97 107.5(7) . 3_667
C82 C81 C80 118.9(10) . .
C82 C81 C99 119.2(11) . 3_667
C80 C81 C99 109.3(7) . 3_667
C81 C82 C83 119.9(15) . .
C81 C82 C73 119.6(15) . .
C83 C82 C73 107.9(12) . .
C95 C83 C84 122.0(12) . .
C95 C83 C82 119.3(13) . .
C84 C83 C82 108.7(10) . .
C85 C84 C83 120.3(8) . .
C85 C84 C74 118.8(8) . .
C83 C84 C74 106.3(9) . .
C84 C85 C86 123.9(6) . .
C84 C85 C93 120.4(7) . 3_667
C86 C85 C93 103.5(7) . 3_667
C85 C86 C87 117.4(9) . .
C85 C86 C96 113.1(8) . .
C87 C86 C96 116.7(11) . .
C86 C87 C88 122.3(14) . .
C86 C87 C75 121.5(13) . .
C88 C87 C75 104.2(11) . .
C98 C88 C87 120.0(11) . .
C98 C88 C89 116.3(9) . .
C87 C88 C89 112.3(9) . .
C76 C89 C90 119.9(10) . .
C76 C89 C88 106.4(9) . .
C90 C89 C88 122.1(7) . .
C89 C90 C91 120.6(8) . .
C89 C90 C100 120.0(7) . .
C91 C90 C100 106.8(8) . .
C77 C91 C90 119.4(13) . .
C77 C91 C92 116.7(13) . .
C90 C91 C92 110.0(11) . .
C93 C92 C95 124.4(8) . 3_667
C93 C92 C91 120.2(9) . .
C95 C92 C91 103.5(9) 3_667 .
C92 C93 C94 121.8(7) . .
C92 C93 C85 117.0(8) . 3_667
C94 C93 C85 110.0(8) . 3_667
C78 C94 C93 120.3(8) . .
C78 C94 C96 119.1(8) . 3_667
C93 C94 C96 108.3(7) . 3_667
C83 C95 C100 121.5(10) . 3_667
C83 C95 C92 115.8(9) . 3_667
C100 C95 C92 110.3(7) 3_667 3_667
C97 C96 C94 121.5(8) . 3_667
C97 C96 C86 121.7(8) . .
C94 C96 C86 104.9(9) 3_667 .
C96 C97 C98 121.0(7) . .
C96 C97 C80 118.6(9) . 3_667
C98 C97 C80 106.8(8) . 3_667
C88 C98 C99 122.5(9) . .
C88 C98 C97 118.1(8) . .
C99 C98 C97 108.8(7) . .
C100 C99 C98 119.8(7) . .
C100 C99 C81 120.3(7) . 3_667
C98 C99 C81 107.7(8) . 3_667
C99 C100 C95 119.8(6) . 3_667
C99 C100 C90 119.2(8) . .
C95 C100 C90 109.5(7) 3_667 .
C102 C101 C107 109.5(13) . .
C102 C101 C106 119.0(17) . .
C107 C101 C106 118.1(15) . .
C103 C102 C101 121.7(14) . .
C103 C102 C109 123.3(14) . .
C101 C102 C109 105.1(12) . .
C102 C103 C104 121.8(16) . .
C102 C103 C112 116.7(13) . .
C104 C103 C112 106.9(12) . .
C103 C104 C105 120.7(16) . .
C103 C104 C114 107.8(13) . .
C105 C104 C114 120.7(15) . .
C104 C105 C117 124.3(16) . .
C104 C105 C106 118.4(18) . .
C117 C105 C106 107.8(15) . .
C119 C106 C101 121.2(19) . .
C119 C106 C105 106.6(16) . .
C101 C106 C105 118(2) . .
C121 C107 C101 121.7(12) . .
C121 C107 C108 118.5(11) . .
C101 C107 C108 109.6(11) . .
C124 C108 C107 124.6(12) . .
C124 C108 C109 117.9(14) . .
C107 C108 C109 105.7(11) . .
C110 C109 C108 119.1(16) . .
C110 C109 C102 118.4(15) . .
C108 C109 C102 110.0(13) . .
C111 C110 C109 118.8(12) . .
C111 C110 C127 109.3(11) . 3_667
C109 C110 C127 122.1(13) . 3_667
C112 C111 C110 123.3(10) . .
C112 C111 C129 115.9(10) . 3_667
C110 C111 C129 108.1(10) . 3_667
C111 C112 C113 120.7(10) . .
C111 C112 C103 119.4(11) . .
C113 C112 C103 107.6(9) . .
C125 C113 C114 119.1(13) . .
C125 C113 C112 122.1(12) . .
C114 C113 C112 108.1(10) . .
C115 C114 C113 123.2(14) . .
C115 C114 C104 111.6(12) . .
C113 C114 C104 109.3(12) . .
C114 C115 C116 127.7(12) . .
C114 C115 C123 118.0(13) . 3_667
C116 C115 C123 103.2(10) . 3_667
C117 C116 C115 120.4(10) . .
C117 C116 C126 115.3(11) . .
C115 C116 C126 111.5(11) . .
C116 C117 C118 123.3(12) . .
C116 C117 C105 115.3(12) . .
C118 C117 C105 107.5(12) . .
C128 C118 C117 121.2(11) . .
C128 C118 C119 120.7(12) . .
C117 C118 C119 108.1(10) . .
C106 C119 C120 120.0(16) . .
C106 C119 C118 109.9(13) . .
C120 C119 C118 116.6(13) . .
C119 C120 C121 120.9(12) . .
C119 C120 C130 123.7(12) . .
C121 C120 C130 104.9(11) . .
C107 C121 C120 118.0(11) . .
C107 C121 C122 118.5(11) . .
C120 C121 C122 109.5(11) . .
C123 C122 C121 121.6(12) . .
C123 C122 C125 120.6(12) . 3_667
C121 C122 C125 104.8(11) . 3_667
C122 C123 C124 119.6(13) . .
C122 C123 C115 119.6(13) . 3_667
C124 C123 C115 111.2(13) . 3_667
C108 C124 C126 121.9(13) . 3_667
C108 C124 C123 117.0(12) . .
C126 C124 C123 106.8(12) 3_667 .
C130 C125 C113 119.6(13) 3_667 .
C130 C125 C122 109.6(10) 3_667 3_667
C113 C125 C122 119.2(13) . 3_667
C127 C126 C124 122.4(15) . 3_667
C127 C126 C116 121.9(13) . .
C124 C126 C116 107.1(12) 3_667 .
C126 C127 C110 116.4(13) . 3_667
C126 C127 C128 121.3(11) . .
C110 C127 C128 107.5(11) 3_667 .
C118 C128 C129 121.0(11) . .
C118 C128 C127 116.9(10) . .
C129 C128 C127 109.7(10) . .
C130 C129 C128 120.3(10) . .
C130 C129 C111 121.8(11) . 3_667
C128 C129 C111 105.3(10) . 3_667
C125 C130 C129 119.8(11) 3_667 .
C125 C130 C120 111.2(12) 3_667 .
C129 C130 C120 117.7(11) . .
C2S C1S C6S 119.93(15) . .
C2S C1S Cl1 121.08(11) . .
C6S C1S Cl1 118.98(13) . .
C1S C2S C3S 120.32(14) . .
C1S C2S Cl2 120.95(12) . .
C3S C2S Cl2 118.73(12) . .
C4S C3S C2S 119.55(16) . .
C4S C3S H3S 120.2 . .
C2S C3S H3S 120.2 . .
C5S C4S C3S 120.12(16) . .
C5S C4S H4S 119.9 . .
C3S C4S H4S 119.9 . .
C6S C5S C4S 120.39(15) . .
C6S C5S H5S 119.8 . .
C4S C5S H5S 119.8 . .
C5S C6S C1S 119.69(16) . .
C5S C6S H6S 120.2 . .
C1S C6S H6S 120.2 . .

loop_
_geom_bond_atom_site_label_1
_geom_bond_atom_site_label_2
_geom_bond_distance
_geom_bond_site_symmetry_2
C1 C2 1.3900 .
C1 C6 1.3900 .
C1 P1 1.809(3) .
C2 C3 1.3900 .
C2 H2 0.9500 .
C3 C4 1.3900 .
C3 H3 0.9500 .
C4 C5 1.3900 .
C4 H4 0.9500 .
C5 C6 1.3900 .
C5 H5 0.9500 .
C6 H6 0.9500 .
C1B C2B 1.3900 .
C1B C6B 1.3900 .
C1B P1 1.807(9) .
C2B C3B 1.3900 .
C2B H2B 0.9500 .
C3B C4B 1.3900 .
C3B H3B 0.9500 .
C4B C5B 1.3900 .
C4B H4B 0.9500 .
C5B C6B 1.3900 .
C5B H5B 0.9500 .
C6B H6B 0.9500 .
C1C C2C 1.3900 .
C1C C6C 1.3900 .
C1C P1 1.786(6) .
C2C C3C 1.3900 .
C2C H2C 0.9500 .
C3C C4C 1.3900 .
C3C H3C 0.9500 .
C4C C5C 1.3900 .
C4C H4C 0.9500 .
C5C C6C 1.3900 .
C5C H5C 0.9500 .
C6C H6C 0.9500 .
C7 C12 1.3962(17) .
C7 C8 1.3963(17) .
C7 P1 1.7938(12) .
C8 C9 1.393(2) .
C8 H8 0.9500 .
C9 C10 1.383(2) .
C9 H9 0.9500 .
C10 C11 1.386(2) .
C10 H10 0.9500 .
C11 C12 1.3853(18) .
C11 H11 0.9500 .
C12 H12 0.9500 .
C13 C14 1.3868(18) .
C13 C18 1.3964(18) .
C13 P1 1.7945(13) .
C14 C15 1.3903(19) .
C14 H14 0.9500 .
C15 C16 1.383(2) .
C15 H15 0.9500 .
C16 C17 1.385(2) .
C16 H16 0.9500 .
C17 C18 1.386(2) .
C17 H17 0.9500 .
C18 H18 0.9500 .
C19 C24 1.3978(16) .
C19 C20 1.3983(16) .
C19 P2 1.7944(12) .
C20 C21 1.3915(18) .
C20 H20 0.9500 .
C21 C22 1.386(2) .
C21 H21 0.9500 .
C22 C23 1.3875(19) .
C22 H22 0.9500 .
C23 C24 1.3919(17) .
C23 H23 0.9500 .
C24 H24 0.9500 .
C25 C30 1.3961(16) .
C25 C26 1.4029(16) .
C25 P2 1.7977(11) .
C26 C27 1.3876(17) .
C26 H26 0.9500 .
C27 C28 1.3895(19) .
C27 H27 0.9500 .
C28 C29 1.387(2) .
C28 H28 0.9500 .
C29 C30 1.3930(17) .
C29 H29 0.9500 .
C30 H30 0.9500 .
C31 C32 1.3970(17) .
C31 C36 1.3992(16) .
C31 P2 1.8031(12) .
C32 C33 1.3884(18) .
C32 H32 0.9500 .
C33 C34 1.392(2) .
C33 H33 0.9500 .
C34 C35 1.387(2) .
C34 H34 0.9500 .
C35 C36 1.3918(18) .
C35 H35 0.9500 .
C36 H36 0.9500 .
N1 P2 1.5869(10) .
N1 P1 1.5872(10) .
C41 C46 1.422(5) .
C41 C42 1.447(6) .
C41 C47 1.448(6) .
C42 C43 1.403(7) .
C42 C49 1.446(7) .
C43 C44 1.430(7) .
C43 C52 1.483(8) .
C44 C45 1.412(6) .
C44 C54 1.472(7) .
C45 C57 1.441(7) .
C45 C46 1.459(6) .
C46 C59 1.410(7) .
C47 C61 1.390(3) .
C47 C48 1.451(4) .
C48 C64 1.400(4) .
C48 C49 1.448(5) .
C49 C50 1.419(5) .
C50 C51 1.440(5) .
C50 C67 1.454(4) 3_667
C51 C52 1.391(4) .
C51 C69 1.450(3) 3_667
C52 C53 1.457(5) .
C53 C65 1.392(5) .
C53 C54 1.455(6) .
C54 C55 1.384(7) .
C55 C56 1.453(4) .
C55 C63 1.457(4) 3_667
C56 C57 1.403(4) .
C56 C66 1.444(4) .
C57 C58 1.452(4) .
C58 C68 1.406(3) .
C58 C59 1.452(5) .
C59 C60 1.397(6) .
C60 C61 1.452(5) .
C60 C70 1.456(5) .
C61 C62 1.452(3) .
C62 C63 1.387(4) .
C62 C65 1.441(4) 3_667
C63 C64 1.452(4) .
C63 C55 1.457(4) 3_667
C64 C66 1.452(4) 3_667
C65 C62 1.441(4) 3_667
C65 C70 1.457(4) 3_667
C66 C67 1.393(4) .
C66 C64 1.452(4) 3_667
C67 C68 1.448(3) .
C67 C50 1.454(4) 3_667
C68 C69 1.441(4) .
C69 C70 1.397(4) .
C69 C51 1.450(3) 3_667
C70 C65 1.457(4) 3_667
C71 C76 1.404(16) .
C71 C72 1.417(16) .
C71 C77 1.438(18) .
C72 C73 1.361(15) .
C72 C79 1.485(16) .
C73 C74 1.398(15) .
C73 C82 1.519(17) .
C74 C75 1.395(15) .
C74 C84 1.486(15) .
C75 C87 1.446(17) .
C75 C76 1.482(16) .
C76 C89 1.386(16) .
C77 C91 1.395(16) .
C77 C78 1.445(15) .
C78 C94 1.390(9) .
C78 C79 1.399(10) .
C79 C80 1.398(9) .
C80 C81 1.417(10) .
C80 C97 1.479(11) 3_667
C81 C82 1.393(15) .
C81 C99 1.438(11) 3_667
C82 C83 1.454(16) .
C83 C95 1.374(13) .
C83 C84 1.436(12) .
C84 C85 1.389(9) .
C85 C86 1.401(11) .
C85 C93 1.463(10) 3_667
C86 C87 1.406(14) .
C86 C96 1.440(11) .
C87 C88 1.420(15) .
C88 C98 1.411(10) .
C88 C89 1.449(12) .
C89 C90 1.398(9) .
C90 C91 1.447(14) .
C90 C100 1.447(8) .
C91 C92 1.487(13) .
C92 C93 1.362(11) .
C92 C95 1.485(12) 3_667
C93 C94 1.419(11) .
C93 C85 1.463(10) 3_667
C94 C96 1.431(12) 3_667
C95 C100 1.405(11) 3_667
C95 C92 1.485(12) 3_667
C96 C97 1.378(11) .
C96 C94 1.431(12) 3_667
C97 C98 1.438(11) .
C97 C80 1.479(10) 3_667
C98 C99 1.437(10) .
C99 C100 1.398(11) .
C99 C81 1.438(11) 3_667
C100 C95 1.405(11) 3_667
C101 C102 1.422(15) .
C101 C107 1.427(16) .
C101 C106 1.434(17) .
C102 C103 1.347(14) .
C102 C109 1.472(17) .
C103 C104 1.392(15) .
C103 C112 1.530(16) .
C104 C105 1.409(17) .
C104 C114 1.483(16) .
C105 C117 1.438(17) .
C105 C106 1.483(18) .
C106 C119 1.384(18) .
C107 C121 1.392(13) .
C107 C108 1.429(14) .
C108 C124 1.392(13) .
C108 C109 1.435(15) .
C109 C110 1.422(16) .
C110 C111 1.411(13) .
C110 C127 1.427(18) 3_667
C111 C112 1.359(12) .
C111 C129 1.492(16) 3_667
C112 C113 1.419(13) .
C113 C125 1.393(13) .
C113 C114 1.414(14) .
C114 C115 1.408(14) .
C115 C116 1.412(13) .
C115 C123 1.45(2) 3_667
C116 C117 1.393(14) .
C116 C126 1.466(14) .
C117 C118 1.416(14) .
C118 C128 1.414(12) .
C118 C119 1.447(15) .
C119 C120 1.400(13) .
C120 C121 1.449(14) .
C120 C130 1.470(13) .
C121 C122 1.472(13) .
C122 C123 1.396(14) .
C122 C125 1.478(19) 3_667
C123 C124 1.452(15) .
C123 C115 1.45(2) 3_667
C124 C126 1.39(2) 3_667
C125 C130 1.36(2) 3_667
C125 C122 1.478(19) 3_667
C126 C127 1.391(15) .
C126 C124 1.39(2) 3_667
C127 C110 1.427(18) 3_667
C127 C128 1.437(13) .
C128 C129 1.435(13) .
C129 C130 1.389(14) .
C129 C111 1.492(16) 3_667
C130 C125 1.36(2) 3_667
C1S C2S 1.384(2) .
C1S C6S 1.393(2) .
C1S Cl1 1.7291(16) .
C2S C3S 1.389(2) .
C2S Cl2 1.7311(14) .
C3S C4S 1.388(2) .
C3S H3S 0.9500 .
C4S C5S 1.384(3) .
C4S H4S 0.9500 .
C5S C6S 1.382(3) .
C5S H5S 0.9500 .
C6S H6S 0.9500 .
